data_7126244
loop_
_publ_author_name
'Durrant, James P.'
'Tang, Jinkui'
'Mansikkam\"aki, Akseli'
'Layfield, Richard A.'

_publ_section_title
;
 Enhanced single-molecule magnetism in dysprosium complexes of a pristine
 cyclobutadienyl ligand.
;
_journal_issue 34
_journal_name_full 'Chemical communications (Cambridge, England)'
_journal_page_first 4708
_journal_page_last 4711
_journal_paper_doi 10.1039/d0cc01722a
_journal_volume 56
_journal_year 2020
_chemical_formula_moiety 'C20 H52 B2 Dy K O Si4'
_chemical_formula_sum 'C20 H52 B2 Dy K O Si4'
_chemical_formula_weight 644.19
_chemical_properties_physical Air-sensitive,Moisture-sensitive
_space_group_crystal_system monoclinic
_space_group_IT_number 14
_space_group_name_Hall '-P 2yn'
_space_group_name_H-M_alt 'P 1 21/n 1'
_atom_sites_solution_hydrogens mixed
_atom_sites_solution_primary dual
_audit_creation_date 2019-11-15
_audit_creation_method
;
Olex2 1.2
(compiled 2018.05.29 svn.r3508 for OlexSys, GUI svn.r5506)
;
_audit_update_record
;
2020-02-28 deposited with the CCDC.	2020-03-19 downloaded from the CCDC.
;
_cell_angle_alpha 90
_cell_angle_beta 91.916(2)
_cell_angle_gamma 90
_cell_formula_units_Z 4
_cell_length_a 10.8460(3)
_cell_length_b 17.5547(4)
_cell_length_c 16.9092(3)
_cell_measurement_reflns_used 4450
_cell_measurement_temperature 100.00(10)
_cell_measurement_theta_max 69.6690
_cell_measurement_theta_min 10.5050
_cell_volume 3217.68(13)
_computing_cell_refinement 'CrysAlisPro 1.171.39.46 (Rigaku OD, 2018)'
_computing_data_collection 'CrysAlisPro 1.171.39.46 (Rigaku OD, 2018)'
_computing_data_reduction 'CrysAlisPro 1.171.39.46 (Rigaku OD, 2018)'
_computing_molecular_graphics 'Olex2 (Dolomanov et al., 2009)'
_computing_publication_material 'Olex2 (Dolomanov et al., 2009)'
_computing_structure_refinement 'ShelXL (Sheldrick, 2015)'
_computing_structure_solution 'ShelXT (Sheldrick, 2015)'
_diffrn_ambient_environment N~2~
_diffrn_ambient_temperature 100.00(10)
_diffrn_detector 'CCD plate'
_diffrn_detector_area_resol_mean 16.1033
_diffrn_detector_type Eos
_diffrn_measured_fraction_theta_full 1.000
_diffrn_measured_fraction_theta_max 1.000
_diffrn_measurement_details
;
List of Runs (angles in degrees, time in seconds):

  # Type    Start    End  Width  t~exp~   \w     \q     \k     \f   Frames
#--------------------------------------------------------------------------
  1  \w     32.00  82.00   1.00    5.00    --    0.00-178.00  90.00   50
  2  \w    -24.00  71.00   1.00    5.00    --    0.00  57.00  30.00   95
  3  \w     32.00  82.00   1.00    5.00    --    0.00-178.00 -90.00   50
  4  \w    -78.00  16.00   1.00   12.50    --  -54.75  57.00  30.00   94
  5  \w     31.00 125.00   1.00   12.50    --   54.75  57.00 120.00   94
  6  \w     22.00 127.00   1.00   12.50    --   54.75  77.00-150.00  105
  7  \w    -16.00  78.00   1.00   12.50    --   54.75 -57.00  90.00   94
  8  \w     36.00  84.00   1.00   35.00    --  109.50 -92.00  90.00   48
  9  \w     36.00  87.00   1.00   35.00    --  109.50-111.00-150.00   51
 10  \w     36.00  84.00   1.00   35.00    --  109.50 -92.00-120.00   48
 11  \w     36.00  84.00   1.00   35.00    --  109.50 -92.00 -90.00   48
 12  \w     36.00  87.00   1.00   35.00    --  109.50-111.00-120.00   51
 13  \w     36.00  84.00   1.00   35.00    --  109.50 -92.00   0.00   48
 14  \w     36.00 141.00   1.00   35.00    --  109.50 -38.00 -90.00  105
 15  \w     36.00  87.00   1.00   35.00    --  109.50-111.00  90.00   51
 16  \w     84.00 178.00   1.00   35.00    --  109.50  50.00  90.00   94
 17  \w     36.00  87.00   1.00   35.00    --  109.50-111.00  60.00   51
 18  \w     36.00 141.00   1.00   35.00    --  109.50 -38.00  30.00  105
 19  \w    -24.00  71.00   1.00    5.00    --    0.00  57.00-120.00   95
 20  \w    -24.00  71.00   1.00    5.00    --    0.00  57.00 150.00   95
 21  \w     23.00 128.00   1.00   12.50    --   54.75  38.00  30.00  105
 22  \w     73.00 127.00   1.00   12.50    --   54.75 125.00  30.00   54
;
_diffrn_measurement_device 'four-circle diffractometer'
_diffrn_measurement_device_type 'Xcalibur, Eos, Gemini ultra'
_diffrn_measurement_method '\w scans'
_diffrn_orient_matrix_type 'CrysAlisPro convention (1999,Acta A55,543-557)'
_diffrn_orient_matrix_UB_11 -0.1223391000
_diffrn_orient_matrix_UB_12 -0.0321980000
_diffrn_orient_matrix_UB_13 -0.0348393000
_diffrn_orient_matrix_UB_21 -0.0452844000
_diffrn_orient_matrix_UB_22 -0.0136587000
_diffrn_orient_matrix_UB_23 0.0842120000
_diffrn_orient_matrix_UB_31 -0.0565666000
_diffrn_orient_matrix_UB_32 0.0804664000
_diffrn_orient_matrix_UB_33 0.0002859000
_diffrn_radiation_monochromator mirror
_diffrn_radiation_probe x-ray
_diffrn_radiation_type CuK\a
_diffrn_radiation_wavelength 1.54184
_diffrn_reflns_av_unetI/netI 0.0628
_diffrn_reflns_Laue_measured_fraction_full 1.000
_diffrn_reflns_Laue_measured_fraction_max 1.000
_diffrn_reflns_limit_h_max 11
_diffrn_reflns_limit_h_min -12
_diffrn_reflns_limit_k_max 20
_diffrn_reflns_limit_k_min -20
_diffrn_reflns_limit_l_max 20
_diffrn_reflns_limit_l_min -20
_diffrn_reflns_number 10395
_diffrn_reflns_point_group_measured_fraction_full 1.000
_diffrn_reflns_point_group_measured_fraction_max 1.000
_diffrn_reflns_theta_full 67.074
_diffrn_reflns_theta_max 67.073
_diffrn_reflns_theta_min 3.630
_diffrn_source 'fine-focus sealed X-ray tube'
_diffrn_source_type 'Enhance Ultra (Cu) X-ray Source'
_exptl_absorpt_coefficient_mu 15.067
_exptl_absorpt_correction_T_max 1.00000
_exptl_absorpt_correction_T_min 0.71179
_exptl_absorpt_correction_type multi-scan
_exptl_absorpt_process_details
;
CrysAlisPro 1.171.39.46 (Rigaku Oxford Diffraction, 2018)
Empirical absorption correction using spherical harmonics,
 implemented in SCALE3 ABSPACK scaling algorithm.
;
_exptl_crystal_colour yellow
_exptl_crystal_colour_primary yellow
_exptl_crystal_density_diffrn 1.330
_exptl_crystal_description block
_exptl_crystal_F_000 1324
_exptl_crystal_preparation 'Magnetic properties'
_exptl_crystal_recrystallization_method 'Re-crystallisation from solvent: THF / Hexane'
_exptl_crystal_size_max 0.1
_exptl_crystal_size_mid 0.1
_exptl_crystal_size_min 0.05
_refine_diff_density_max 1.909
_refine_diff_density_min -0.956
_refine_diff_density_rms 0.115
_refine_ls_extinction_method none
_refine_ls_goodness_of_fit_ref 0.902
_refine_ls_hydrogen_treatment mixed
_refine_ls_matrix_type full
_refine_ls_number_parameters 307
_refine_ls_number_reflns 10395
_refine_ls_number_restraints 15
_refine_ls_restrained_S_all 0.902
_refine_ls_R_factor_all 0.0647
_refine_ls_R_factor_gt 0.0458
_refine_ls_shift/su_max 0.001
_refine_ls_shift/su_mean 0.000
_refine_ls_structure_factor_coef Fsqd
_refine_ls_weighting_details 'w=1/[\s^2^(Fo^2^)+(0.0714P)^2^] where P=(Fo^2^+2Fc^2^)/3'
_refine_ls_weighting_scheme calc
_refine_ls_wR_factor_gt 0.1088
_refine_ls_wR_factor_ref 0.1140
_reflns_Friedel_coverage 0.000
_reflns_number_gt 7406
_reflns_number_total 10395
_reflns_threshold_expression 'I > 2\s(I)'
_twin_special_details
;
Component 2 rotated by 179.9791\% 
 around [1.00 -0.00 -0.00] (reciprocal) or [1.00 0.00 0.02] (direct)
;
_cod_data_source_file d0cc01722a2.cif
_cod_data_source_block 4
_cod_depositor_comments 'Adding full bibliography for 7126242--7126245.cif.'
_cod_database_code 7126244
_shelx_shelxl_version_number 2018/3
_chemical_oxdiff_formula 'C22 H40 Dy1 Si4 B2 K1 O1'
_shelx_space_group_comment
;
The symmetry employed for this shelxl refinement is uniquely defined
by the following loop, which should always be used as a source of
symmetry information in preference to the above space-group names.
They are only intended as comments.
;
_olex2_refinement_description
;
1. Twinned data refinement
 Scales: 0.6627(8)
 0.3373(8)
2. Fixed Uiso
 At 1.2 times of:
  All C(H,H) groups
 At 1.5 times of:
  All C(H,H,H) groups
3. Restrained distances
 B1-H1C \\sim B1-H1B \\sim B1-H1A \\sim B2-H2C \\sim B2-H2A \\sim B2-H2B
 with sigma of 0.02
4.a Secondary CH2 refined with riding coordinates:
 C17(H17A,H17B), C18(H18A,H18B), C19(H19A,H19B), C20(H20A,H20B)
4.b Idealised Me refined as rotating group:
 C5(H5A,H5B,H5C), C6(H6A,H6B,H6C), C7(H7A,H7B,H7C), C8(H8A,H8B,H8C), C9(H9A,
 H9B,H9C), C10(H10A,H10B,H10C), C11(H11A,H11B,H11C), C12(H12A,H12B,H12C),
 C13(H13A,H13B,H13C), C14(H14A,H14B,H14C), C15(H15A,H15B,H15C), C16(H16A,H16B,
 H16C)
;
_olex2_submission_special_instructions 'No special instructions were received'
_oxdiff_exptl_absorpt_empirical_details
;
Empirical correction (ABSPACK) includes:
- Absorption correction using spherical harmonics
- Frame scaling
;
_oxdiff_exptl_absorpt_empirical_full_max 1.818
_oxdiff_exptl_absorpt_empirical_full_min 0.737
_oxdiff_twin_integration_method simultaneous
_oxdiff_twin_items 2

loop_
_space_group_symop_operation_xyz
'x, y, z'
'-x+1/2, y+1/2, -z+1/2'
'-x, -y, -z'
'x-1/2, -y-1/2, z-1/2'

loop_
_atom_site_label
_atom_site_type_symbol
_atom_site_fract_x
_atom_site_fract_y
_atom_site_fract_z
_atom_site_U_iso_or_equiv
_atom_site_adp_type
_atom_site_occupancy
_atom_site_site_symmetry_order
_atom_site_calc_flag
_atom_site_refinement_flags_posn
_atom_site_refinement_flags_adp
_atom_site_refinement_flags_occupancy
_atom_site_disorder_assembly
_atom_site_disorder_group
Dy1 Dy 0.63225(3) 0.48151(2) 0.75169(2) 0.01721(11) Uani 1 1 d . . . . .
H1A H 0.599(5) 0.363(3) 0.680(3) 0.011(15) Uiso 1 1 d D . . . .
H1B H 0.611(5) 0.439(3) 0.619(3) 0.013(15) Uiso 1 1 d D . . . .
H1C H 0.739(5) 0.411(5) 0.666(4) 0.05(3) Uiso 1 1 d D . . . .
H2A H 0.657(7) 0.448(3) 0.885(4) 0.04(2) Uiso 1 1 d D . . . .
H2B H 0.619(4) 0.369(4) 0.841(3) 0.020(17) Uiso 1 1 d D . . . .
H2C H 0.767(5) 0.404(4) 0.827(3) 0.020(17) Uiso 1 1 d D . . . .
K1 K 0.76019(12) 0.75428(7) 0.73983(7) 0.0250(3) Uani 1 1 d . . . . .
Si3 Si 0.51040(16) 0.65800(10) 0.85068(9) 0.0200(4) Uani 1 1 d . . . . .
Si2 Si 0.88142(16) 0.59565(10) 0.87180(9) 0.0206(4) Uani 1 1 d . . . . .
Si4 Si 0.53162(16) 0.64929(11) 0.61421(9) 0.0206(4) Uani 1 1 d . . . . .
Si1 Si 0.89084(16) 0.57845(11) 0.63430(9) 0.0207(4) Uani 1 1 d . . . . .
O1 O 0.4181(4) 0.4561(2) 0.7656(2) 0.0238(9) Uani 1 1 d . . . . .
C1 C 0.7644(5) 0.5894(3) 0.7048(3) 0.0168(12) Uani 1 1 d . . . . .
C2 C 0.7595(5) 0.5950(3) 0.7914(3) 0.0166(12) Uani 1 1 d . . . . .
C3 C 0.6280(5) 0.6188(3) 0.7843(3) 0.0165(12) Uani 1 1 d . . . . .
C4 C 0.6329(5) 0.6128(4) 0.6968(3) 0.0167(12) Uani 1 1 d . . . . .
C5 C 0.8451(7) 0.5253(4) 0.5415(4) 0.0303(15) Uani 1 1 d . . . . .
H5A H 0.757369 0.517898 0.539291 0.045 Uiso 1 1 calc GR . . . .
H5B H 0.885660 0.476678 0.541509 0.045 Uiso 1 1 calc GR . . . .
H5C H 0.868950 0.554124 0.496250 0.045 Uiso 1 1 calc GR . . . .
C6 C 1.0275(6) 0.5261(5) 0.6777(4) 0.0324(16) Uani 1 1 d . . . . .
H6A H 1.089966 0.522355 0.638986 0.049 Uiso 1 1 calc GR . . . .
H6B H 1.002814 0.475852 0.693181 0.049 Uiso 1 1 calc GR . . . .
H6C H 1.059748 0.553118 0.723192 0.049 Uiso 1 1 calc GR . . . .
C7 C 0.9519(7) 0.6746(4) 0.6059(4) 0.0322(16) Uani 1 1 d . . . . .
H7A H 0.982901 0.700552 0.652381 0.048 Uiso 1 1 calc GR . . . .
H7B H 0.886752 0.704001 0.581157 0.048 Uiso 1 1 calc GR . . . .
H7C H 1.017340 0.668219 0.569566 0.048 Uiso 1 1 calc GR . . . .
C8 C 0.9741(7) 0.5066(4) 0.8853(4) 0.0291(16) Uani 1 1 d . . . . .
H8A H 1.048448 0.517737 0.915538 0.044 Uiso 1 1 calc GR . . . .
H8B H 0.994741 0.486823 0.834512 0.044 Uiso 1 1 calc GR . . . .
H8C H 0.926794 0.469449 0.912884 0.044 Uiso 1 1 calc GR . . . .
C9 C 0.8169(7) 0.6166(5) 0.9704(3) 0.0326(17) Uani 1 1 d . . . . .
H9A H 0.759316 0.577455 0.983608 0.049 Uiso 1 1 calc GR . . . .
H9B H 0.775596 0.664937 0.968531 0.049 Uiso 1 1 calc GR . . . .
H9C H 0.882722 0.618128 1.009785 0.049 Uiso 1 1 calc GR . . . .
C10 C 0.9944(6) 0.6744(4) 0.8533(4) 0.0301(16) Uani 1 1 d . . . . .
H10A H 0.952816 0.722581 0.854933 0.045 Uiso 1 1 calc GR . . . .
H10B H 1.028944 0.667534 0.802273 0.045 Uiso 1 1 calc GR . . . .
H10C H 1.059287 0.673195 0.893381 0.045 Uiso 1 1 calc GR . . . .
C11 C 0.5011(7) 0.6077(4) 0.9484(3) 0.0294(16) Uani 1 1 d . . . . .
H11A H 0.524893 0.555434 0.942376 0.044 Uiso 1 1 calc GR . . . .
H11B H 0.418049 0.610120 0.966176 0.044 Uiso 1 1 calc GR . . . .
H11C H 0.555611 0.631959 0.986577 0.044 Uiso 1 1 calc GR . . . .
C12 C 0.3509(6) 0.6528(4) 0.8039(4) 0.0280(15) Uani 1 1 d . . . . .
H12A H 0.328548 0.600480 0.795459 0.042 Uiso 1 1 calc GR . . . .
H12B H 0.349564 0.679105 0.754066 0.042 Uiso 1 1 calc GR . . . .
H12C H 0.293298 0.676272 0.838215 0.042 Uiso 1 1 calc GR . . . .
C13 C 0.5393(7) 0.7614(4) 0.8743(4) 0.0304(16) Uani 1 1 d . . . . .
H13A H 0.535568 0.790584 0.826213 0.046 Uiso 1 1 calc GR . . . .
H13B H 0.619419 0.766940 0.899449 0.046 Uiso 1 1 calc GR . . . .
H13C H 0.477599 0.779430 0.909114 0.046 Uiso 1 1 calc GR . . . .
C14 C 0.3840(6) 0.5954(4) 0.6002(4) 0.0294(15) Uani 1 1 d . . . . .
H14A H 0.343715 0.592113 0.649752 0.044 Uiso 1 1 calc GR . . . .
H14B H 0.401244 0.545050 0.581358 0.044 Uiso 1 1 calc GR . . . .
H14C H 0.331323 0.621358 0.562248 0.044 Uiso 1 1 calc GR . . . .
C15 C 0.6069(7) 0.6491(5) 0.5159(3) 0.0323(16) Uani 1 1 d . . . . .
H15A H 0.561921 0.682002 0.479910 0.048 Uiso 1 1 calc GR . . . .
H15B H 0.607025 0.598253 0.495005 0.048 Uiso 1 1 calc GR . . . .
H15C H 0.690276 0.666973 0.522427 0.048 Uiso 1 1 calc GR . . . .
C16 C 0.4941(7) 0.7522(4) 0.6319(4) 0.0316(16) Uani 1 1 d . . . . .
H16A H 0.565805 0.782756 0.623515 0.047 Uiso 1 1 calc GR . . . .
H16B H 0.468616 0.758563 0.685327 0.047 Uiso 1 1 calc GR . . . .
H16C H 0.428531 0.767757 0.595901 0.047 Uiso 1 1 calc GR . . . .
C17 C 0.3373(6) 0.4226(5) 0.7048(4) 0.0312(16) Uani 1 1 d . . . . .
H17A H 0.381912 0.413005 0.657073 0.037 Uiso 1 1 calc R . . . .
H17B H 0.268555 0.456321 0.692027 0.037 Uiso 1 1 calc R . . . .
C18 C 0.2924(8) 0.3493(4) 0.7396(4) 0.0424(19) Uani 1 1 d . . . . .
H18A H 0.344379 0.307026 0.724724 0.051 Uiso 1 1 calc R . . . .
H18B H 0.208163 0.338809 0.721876 0.051 Uiso 1 1 calc R . . . .
C19 C 0.3005(9) 0.3622(5) 0.8278(4) 0.048(2) Uani 1 1 d . . . . .
H19A H 0.218821 0.361753 0.849521 0.057 Uiso 1 1 calc R . . . .
H19B H 0.349788 0.322761 0.853591 0.057 Uiso 1 1 calc R . . . .
C20 C 0.3599(7) 0.4387(4) 0.8397(4) 0.0314(16) Uani 1 1 d . . . . .
H20A H 0.298647 0.476952 0.851514 0.038 Uiso 1 1 calc R . . . .
H20B H 0.420895 0.436970 0.883002 0.038 Uiso 1 1 calc R . . . .
B1 B 0.6571(8) 0.3891(5) 0.6379(4) 0.0242(16) Uani 1 1 d D . . . .
H1D H 0.681(6) 0.354(4) 0.586(3) 0.023(18) Uiso 1 1 d . . . . .
B2 B 0.6977(8) 0.3955(5) 0.8690(4) 0.0246(16) Uani 1 1 d D . . . .
H2D H 0.732(6) 0.362(4) 0.919(3) 0.022(18) Uiso 1 1 d . . . . .

loop_
_atom_site_aniso_label
_atom_site_aniso_U_11
_atom_site_aniso_U_22
_atom_site_aniso_U_33
_atom_site_aniso_U_23
_atom_site_aniso_U_13
_atom_site_aniso_U_12
Dy1 0.02033(17) 0.01306(17) 0.01822(17) -0.00012(16) 0.00037(11) -0.00018(16)
K1 0.0309(7) 0.0150(6) 0.0289(7) 0.0012(5) -0.0001(5) -0.0039(6)
Si3 0.0224(9) 0.0181(9) 0.0195(8) -0.0009(6) 0.0037(6) 0.0015(7)
Si2 0.0227(9) 0.0196(9) 0.0190(8) -0.0016(6) -0.0049(6) 0.0021(7)
Si4 0.0220(9) 0.0216(10) 0.0180(8) 0.0035(6) -0.0034(6) 0.0018(7)
Si1 0.0201(9) 0.0233(10) 0.0189(8) -0.0009(6) 0.0039(6) 0.0003(7)
O1 0.023(2) 0.021(2) 0.027(2) 0.0009(18) 0.0043(17) -0.0037(18)
C1 0.023(3) 0.011(3) 0.016(3) 0.005(2) -0.001(2) -0.003(2)
C2 0.018(3) 0.013(3) 0.019(3) -0.004(2) 0.001(2) 0.000(2)
C3 0.015(3) 0.014(3) 0.020(3) -0.004(2) 0.001(2) 0.001(2)
C4 0.016(3) 0.013(3) 0.021(3) 0.003(2) 0.001(2) 0.000(2)
C5 0.031(4) 0.033(4) 0.027(3) -0.005(3) 0.004(3) 0.000(3)
C6 0.028(4) 0.040(5) 0.030(3) -0.002(3) 0.002(3) 0.013(3)
C7 0.033(4) 0.034(4) 0.030(4) 0.002(3) 0.010(3) -0.008(3)
C8 0.028(4) 0.032(4) 0.027(3) 0.000(3) -0.008(3) 0.007(3)
C9 0.040(4) 0.041(5) 0.016(3) -0.004(3) -0.006(3) 0.006(4)
C10 0.026(4) 0.025(4) 0.039(4) -0.002(3) -0.010(3) -0.002(3)
C11 0.035(4) 0.033(4) 0.021(3) 0.001(3) 0.006(3) 0.004(3)
C12 0.024(3) 0.029(4) 0.031(3) 0.000(3) 0.007(3) 0.004(3)
C13 0.034(4) 0.026(4) 0.032(4) -0.007(3) 0.007(3) 0.005(3)
C14 0.029(4) 0.032(4) 0.026(3) 0.002(3) -0.009(3) -0.005(3)
C15 0.034(4) 0.044(5) 0.018(3) 0.006(3) -0.001(3) 0.004(3)
C16 0.033(4) 0.030(4) 0.031(3) 0.010(3) -0.002(3) 0.010(3)
C17 0.027(4) 0.037(5) 0.030(4) 0.005(3) 0.000(3) -0.002(3)
C18 0.048(5) 0.028(4) 0.051(5) -0.004(4) 0.002(4) -0.014(4)
C19 0.063(6) 0.035(5) 0.046(5) 0.003(4) 0.015(4) -0.017(4)
C20 0.037(4) 0.027(4) 0.030(4) -0.001(3) 0.008(3) -0.004(3)
B1 0.033(4) 0.021(4) 0.019(3) -0.001(3) 0.000(3) -0.001(3)
B2 0.037(4) 0.018(4) 0.020(4) 0.000(3) 0.005(3) 0.001(3)

loop_
_atom_type_symbol
_atom_type_description
_atom_type_scat_dispersion_real
_atom_type_scat_dispersion_imag
_atom_type_scat_source
C C 0.0181 0.0091 'International Tables Vol C Tables 4.2.6.8 and 6.1.1.4'
H H 0.0000 0.0000 'International Tables Vol C Tables 4.2.6.8 and 6.1.1.4'
B B 0.0090 0.0039 'International Tables Vol C Tables 4.2.6.8 and 6.1.1.4'
Dy Dy -9.8046 9.8477 'International Tables Vol C Tables 4.2.6.8 and 6.1.1.4'
K K 0.3868 1.0657 'International Tables Vol C Tables 4.2.6.8 and 6.1.1.4'
O O 0.0492 0.0322 'International Tables Vol C Tables 4.2.6.8 and 6.1.1.4'
Si Si 0.2541 0.3302 'International Tables Vol C Tables 4.2.6.8 and 6.1.1.4'

loop_
_geom_angle_atom_site_label_1
_geom_angle_atom_site_label_2
_geom_angle_atom_site_label_3
_geom_angle
_geom_angle_site_symmetry_1
_geom_angle_site_symmetry_3
_geom_angle_publ_flag
O1 Dy1 K1 95.16(11) . 2_646 ?
O1 Dy1 C1 137.59(17) . . ?
O1 Dy1 C2 130.75(17) . . ?
O1 Dy1 C3 97.76(17) . . ?
O1 Dy1 C4 103.03(17) . . ?
O1 Dy1 B1 94.8(2) . . ?
O1 Dy1 B2 93.4(2) . . ?
C1 Dy1 K1 124.76(14) . 2_646 ?
C1 Dy1 B1 99.5(2) . . ?
C1 Dy1 B2 122.6(2) . . ?
C2 Dy1 K1 127.10(14) . 2_646 ?
C2 Dy1 C1 34.06(17) . . ?
C2 Dy1 B1 129.9(2) . . ?
C2 Dy1 B2 97.2(2) . . ?
C3 Dy1 K1 159.20(13) . 2_646 ?
C3 Dy1 C1 49.66(19) . . ?
C3 Dy1 C2 34.77(18) . . ?
C3 Dy1 C4 34.85(18) . . ?
C3 Dy1 B1 142.6(2) . . ?
C3 Dy1 B2 114.0(2) . . ?
C4 Dy1 K1 153.99(13) . 2_646 ?
C4 Dy1 C1 34.55(19) . . ?
C4 Dy1 C2 49.70(19) . . ?
C4 Dy1 B1 107.9(2) . . ?
C4 Dy1 B2 145.9(2) . . ?
B1 Dy1 K1 51.41(17) . 2_646 ?
B1 Dy1 B2 100.1(2) . . ?
B2 Dy1 K1 48.73(17) . 2_646 ?
Si4 K1 Si3 65.23(4) . . ?
C1 K1 Si3 71.03(12) . . ?
C1 K1 Si4 53.97(12) . . ?
C1 K1 C7 56.87(17) . . ?
C1 K1 C10 72.28(16) . . ?
C1 K1 C13 100.85(17) . . ?
C1 K1 C16 84.21(18) . . ?
C1 K1 B1 146.63(18) . 2_656 ?
C1 K1 B2 130.88(18) . 2_656 ?
C2 K1 Si3 53.94(12) . . ?
C2 K1 Si4 71.77(12) . . ?
C2 K1 C1 28.95(14) . . ?
C2 K1 C7 79.33(16) . . ?
C2 K1 C10 56.81(17) . . ?
C2 K1 C13 79.91(17) . . ?
C2 K1 C16 98.06(18) . . ?
C2 K1 B1 120.60(18) . 2_656 ?
C2 K1 B2 158.93(18) . 2_656 ?
C3 K1 Si3 29.02(12) . . ?
C3 K1 Si4 53.89(11) . . ?
C3 K1 C1 42.01(16) . . ?
C3 K1 C2 29.60(16) . . ?
C3 K1 C4 29.60(15) . . ?
C3 K1 C7 98.82(17) . . ?
C3 K1 C10 83.27(17) . . ?
C3 K1 C13 58.90(17) . . ?
C3 K1 C16 72.99(17) . . ?
C3 K1 B1 124.26(18) . 2_656 ?
C3 K1 B2 152.65(19) . 2_656 ?
C4 K1 Si3 52.96(11) . . ?
C4 K1 Si4 29.78(12) . . ?
C4 K1 C1 29.30(16) . . ?
C4 K1 C2 41.99(16) . . ?
C4 K1 C7 77.32(17) . . ?
C4 K1 C10 97.28(17) . . ?
C4 K1 C13 81.85(17) . . ?
C4 K1 C16 57.69(18) . . ?
C4 K1 B1 153.59(18) . 2_656 ?
C4 K1 B2 127.15(18) . 2_656 ?
C7 K1 Si3 127.70(13) . . ?
C7 K1 Si4 80.03(13) . . ?
C7 K1 C10 75.42(17) . . ?
C10 K1 Si3 94.01(13) . . ?
C10 K1 Si4 125.90(13) . . ?
C13 K1 Si3 30.08(13) . . ?
C13 K1 Si4 85.85(13) . . ?
C13 K1 C7 157.71(18) . . ?
C13 K1 C10 99.68(17) . . ?
C13 K1 C16 75.46(17) . . ?
C16 K1 Si3 69.19(13) . . ?
C16 K1 Si4 30.34(13) . . ?
C16 K1 C7 99.54(17) . . ?
C16 K1 C10 154.79(18) . . ?
B1 K1 Si3 101.48(15) 2_656 . ?
B1 K1 Si4 153.28(16) 2_656 . ?
B1 K1 C7 123.89(19) 2_656 . ?
B1 K1 C10 76.01(19) 2_656 . ?
B1 K1 C13 74.35(19) 2_656 . ?
B1 K1 C16 124.6(2) 2_656 . ?
B2 K1 Si3 140.64(17) 2_656 . ?
B2 K1 Si4 99.50(15) 2_656 . ?
B2 K1 C7 80.27(19) 2_656 . ?
B2 K1 C10 122.2(2) 2_656 . ?
B2 K1 C13 119.3(2) 2_656 . ?
B2 K1 C16 80.2(2) 2_656 . ?
B2 K1 B1 75.80(19) 2_656 2_656 ?
C3 Si3 K1 48.94(19) . . ?
C3 Si3 C11 114.5(3) . . ?
C3 Si3 C12 111.6(3) . . ?
C3 Si3 C13 111.9(3) . . ?
C11 Si3 K1 135.4(2) . . ?
C11 Si3 C12 105.8(3) . . ?
C11 Si3 C13 106.3(3) . . ?
C12 Si3 K1 118.8(2) . . ?
C12 Si3 C13 106.3(3) . . ?
C13 Si3 K1 63.5(2) . . ?
C2 Si2 K1 49.40(19) . . ?
C2 Si2 C8 116.7(3) . . ?
C2 Si2 C9 112.0(3) . . ?
C2 Si2 C10 109.5(3) . . ?
C8 Si2 K1 149.8(2) . . ?
C8 Si2 C10 106.5(3) . . ?
C9 Si2 K1 104.4(2) . . ?
C9 Si2 C8 105.8(3) . . ?
C9 Si2 C10 105.6(3) . . ?
C10 Si2 K1 64.9(2) . . ?
C4 Si4 K1 51.21(19) . . ?
C4 Si4 C14 113.8(3) . . ?
C4 Si4 C15 113.6(3) . . ?
C4 Si4 C16 109.7(3) . . ?
C14 Si4 K1 151.6(2) . . ?
C14 Si4 C15 106.4(3) . . ?
C14 Si4 C16 108.5(3) . . ?
C15 Si4 K1 101.9(2) . . ?
C15 Si4 C16 104.2(3) . . ?
C16 Si4 K1 64.8(2) . . ?
C1 Si1 K1 47.93(19) . . ?
C1 Si1 C5 114.1(3) . . ?
C1 Si1 C6 113.0(3) . . ?
C1 Si1 C7 110.2(3) . . ?
C5 Si1 K1 133.9(2) . . ?
C5 Si1 C7 108.5(3) . . ?
C6 Si1 K1 120.6(2) . . ?
C6 Si1 C5 105.5(3) . . ?
C6 Si1 C7 105.0(4) . . ?
C7 Si1 K1 62.5(2) . . ?
C17 O1 Dy1 125.0(4) . . ?
C17 O1 C20 104.9(5) . . ?
C20 O1 Dy1 125.2(4) . . ?
Dy1 C1 K1 131.3(2) . . ?
Si1 C1 Dy1 124.4(3) . . ?
Si1 C1 K1 104.3(2) . . ?
C2 C1 Dy1 72.4(3) . . ?
C2 C1 K1 74.5(3) . . ?
C2 C1 Si1 134.3(4) . . ?
C2 C1 C4 90.3(5) . . ?
C4 C1 Dy1 71.5(3) . . ?
C4 C1 K1 74.1(3) . . ?
C4 C1 Si1 134.2(4) . . ?
Dy1 C2 K1 133.4(2) . . ?
Si2 C2 Dy1 124.9(3) . . ?
Si2 C2 K1 101.7(2) . . ?
C1 C2 Dy1 73.6(3) . . ?
C1 C2 K1 76.5(3) . . ?
C1 C2 Si2 132.7(4) . . ?
C1 C2 C3 90.3(4) . . ?
C3 C2 Dy1 71.5(3) . . ?
C3 C2 K1 73.7(3) . . ?
C3 C2 Si2 135.5(4) . . ?
Dy1 C3 K1 137.0(2) . . ?
Si3 C3 Dy1 120.9(3) . . ?
Si3 C3 K1 102.0(2) . . ?
C2 C3 Dy1 73.7(3) . . ?
C2 C3 K1 76.6(3) . . ?
C2 C3 Si3 136.9(4) . . ?
C4 C3 Dy1 73.0(3) . . ?
C4 C3 K1 76.4(3) . . ?
C4 C3 Si3 132.5(4) . . ?
C4 C3 C2 89.7(4) . . ?
Dy1 C4 K1 134.6(2) . . ?
Si4 C4 Dy1 126.2(3) . . ?
Si4 C4 K1 99.0(2) . . ?
C1 C4 Dy1 74.0(3) . . ?
C1 C4 K1 76.6(3) . . ?
C1 C4 Si4 134.7(4) . . ?
C3 C4 Dy1 72.1(3) . . ?
C3 C4 K1 74.0(3) . . ?
C3 C4 Si4 133.1(4) . . ?
C3 C4 C1 89.8(4) . . ?
Si1 C7 K1 88.3(2) . . ?
Si2 C10 K1 85.3(2) . . ?
Si3 C13 K1 86.5(2) . . ?
Si4 C16 K1 84.8(2) . . ?
O1 C17 C18 105.4(5) . . ?
C17 C18 C19 104.4(6) . . ?
C20 C19 C18 106.1(6) . . ?
O1 C20 C19 105.5(5) . . ?
Dy1 B1 K1 91.0(2) . 2_646 ?
Dy1 B2 K1 93.1(2) . 2_646 ?

loop_
_geom_bond_atom_site_label_1
_geom_bond_atom_site_label_2
_geom_bond_distance
_geom_bond_site_symmetry_2
_geom_bond_publ_flag
Dy1 K1 4.1571(13) 2_646 ?
Dy1 O1 2.384(4) . ?
Dy1 C1 2.519(6) . ?
Dy1 C2 2.503(6) . ?
Dy1 C3 2.473(6) . ?
Dy1 C4 2.485(6) . ?
Dy1 B1 2.538(7) . ?
Dy1 B2 2.574(8) . ?
K1 Si3 3.748(2) . ?
K1 Si4 3.702(2) . ?
K1 C1 2.956(6) . ?
K1 C2 2.929(6) . ?
K1 C3 2.890(6) . ?
K1 C4 2.921(6) . ?
K1 C7 3.425(7) . ?
K1 C10 3.432(7) . ?
K1 C13 3.360(7) . ?
K1 C16 3.363(7) . ?
K1 B1 3.250(8) 2_656 ?
K1 B2 3.129(8) 2_656 ?
Si3 C3 1.859(6) . ?
Si3 C11 1.879(6) . ?
Si3 C12 1.880(7) . ?
Si3 C13 1.882(7) . ?
Si2 C2 1.865(6) . ?
Si2 C8 1.869(7) . ?
Si2 C9 1.866(6) . ?
Si2 C10 1.880(7) . ?
Si4 C4 1.861(6) . ?
Si4 C14 1.867(7) . ?
Si4 C15 1.877(6) . ?
Si4 C16 1.877(8) . ?
Si1 C1 1.857(6) . ?
Si1 C5 1.878(6) . ?
Si1 C6 1.873(7) . ?
Si1 C7 1.881(7) . ?
O1 C17 1.452(8) . ?
O1 C20 1.455(7) . ?
C1 C2 1.471(7) . ?
C1 C4 1.487(8) . ?
C2 C3 1.487(8) . ?
C3 C4 1.485(8) . ?
C17 C18 1.503(10) . ?
C18 C19 1.508(10) . ?
C19 C20 1.501(10) . ?

loop_
_twin_individual_id
_twin_individual_mass_fraction_refined
_oxdiff_twin_reflns_isolated
_oxdiff_twin_reflns_overlapped
_twin_individual_twin_lattice_type
_twin_individual_twin_matrix_11
_twin_individual_twin_matrix_12
_twin_individual_twin_matrix_13
_twin_individual_twin_matrix_21
_twin_individual_twin_matrix_22
_twin_individual_twin_matrix_23
_twin_individual_twin_matrix_31
_twin_individual_twin_matrix_32
_twin_individual_twin_matrix_33
1 0.6627(8) 11430 6325 ref 1.0000 0.0000 0.0000 0.0000 1.0000 0.0000 0.0000 0.0000 1.0000
2 0.3373(8) 11317 6325 nmt 1.0004 -0.0001 0.0393 -0.0007 -1.0000 -0.0003 -0.0040 0.0004 -1.0002
